data_7115345
loop_
_publ_author_name
'Ying Kai Loh'
'Che Chang Chong'
'Rakesh Ganguly'
'Yongxin Li'
'Dragoslav Vidovic'
'Rei Kinjo'

_publ_section_title
;
 1,2,4,3-Triazaborole-based neutral oxoborane stabilized by a Lewis acid
;
_journal_name_full Chem.Commun.
_journal_page_first 8561
_journal_paper_doi 10.1039/C4cc03379E
_journal_volume 50
_journal_year 2014
_chemical_formula_sum 'C23 H32 B N3 O'
_chemical_formula_weight 377.33
_space_group_crystal_system monoclinic
_space_group_IT_number 9
_space_group_name_Hall 'C -2yc'
_space_group_name_H-M_alt 'C 1 c 1'
_symmetry_space_group_name_Hall 'C -2yc'
_symmetry_space_group_name_H-M 'C 1 c 1'
_atom_sites_solution_hydrogens geom
_atom_sites_solution_primary direct
_atom_sites_solution_secondary difmap
_cell_angle_alpha 90
_cell_angle_beta 100.681(5)
_cell_angle_gamma 90
_cell_formula_units_Z 8
_cell_length_a 18.898(4)
_cell_length_b 13.4431(19)
_cell_length_c 17.569(3)
_cell_measurement_reflns_used 1217
_cell_measurement_temperature 103.(2)
_cell_measurement_theta_max 20.1112
_cell_measurement_theta_min 2.8474
_cell_volume 4386.0(13)
_computing_cell_refinement 'SAINT V8.27B (Bruker AXS Inc., 2012)'
_computing_data_collection 'Bruker Apex2'
_computing_data_reduction 'SAINT V8.27B (Bruker AXS Inc., 2012)'
_computing_molecular_graphics 'Bruker Apex2'
_computing_publication_material 'Bruker Apex2'
_computing_structure_refinement 'SHELXL-97 (Sheldrick, 2008)'
_computing_structure_solution 'SHELXS-97 (Sheldrick, 2008)'
_diffrn_ambient_temperature 103.(2)
_diffrn_detector_area_resol_mean 8.3333
_diffrn_measured_fraction_theta_full 0.988
_diffrn_measured_fraction_theta_max 0.988
_diffrn_measurement_device_type 'Bruker APEX-II CCD'
_diffrn_measurement_method '\f and \w scans'
_diffrn_radiation_monochromator graphite
_diffrn_radiation_type MoK\a
_diffrn_radiation_wavelength 0.71073
_diffrn_reflns_av_R_equivalents 0.0960
_diffrn_reflns_av_sigmaI/netI 0.1588
_diffrn_reflns_limit_h_max 23
_diffrn_reflns_limit_h_min -26
_diffrn_reflns_limit_k_max 11
_diffrn_reflns_limit_k_min -18
_diffrn_reflns_limit_l_max 24
_diffrn_reflns_limit_l_min -24
_diffrn_reflns_number 15879
_diffrn_reflns_theta_full 29.78
_diffrn_reflns_theta_max 29.78
_diffrn_reflns_theta_min 1.87
_exptl_absorpt_coefficient_mu 0.070
_exptl_absorpt_correction_T_max 0.98
_exptl_absorpt_correction_T_min 0.79
_exptl_absorpt_correction_type multi-scan
_exptl_absorpt_process_details 'SADABS V2012/1 (Bruker AXS Inc.)'
_exptl_crystal_colour colourless
_exptl_crystal_density_diffrn 1.143
_exptl_crystal_density_method 'not measured'
_exptl_crystal_description block
_exptl_crystal_F_000 1632
_exptl_crystal_size_max 0.340
_exptl_crystal_size_mid 0.300
_exptl_crystal_size_min 0.240
_refine_diff_density_max 0.609
_refine_diff_density_min -0.673
_refine_ls_extinction_coef 0.034(2)
_refine_ls_extinction_method SHELXL
_refine_ls_goodness_of_fit_ref 1.029
_refine_ls_hydrogen_treatment mixed
_refine_ls_matrix_type full
_refine_ls_number_parameters 520
_refine_ls_number_reflns 6195
_refine_ls_number_restraints 2
_refine_ls_restrained_S_all 1.029
_refine_ls_R_factor_all 0.1562
_refine_ls_R_factor_gt 0.0816
_refine_ls_shift/su_max 0.000
_refine_ls_shift/su_mean 0.000
_refine_ls_structure_factor_coef Fsqd
_refine_ls_weighting_details 'calc w=1/[\s^2^(Fo^2^)+(0.1057P)^2^+0.0000P] where P=(Fo^2^+2Fc^2^)/3'
_refine_ls_weighting_scheme calc
_refine_ls_wR_factor_gt 0.1613
_refine_ls_wR_factor_ref 0.2270
_reflns_number_gt 3469
_reflns_number_total 6195
_reflns_threshold_expression >2sigma(I)
_cod_data_source_file c4cc03379e2.cif
_cod_data_source_block Ia
_cod_original_cell_volume 4386.0(14)
_cod_database_code 7115345

loop_
_space_group_symop_operation_xyz
'x, y, z'
'x, -y, z+1/2'
'x+1/2, y+1/2, z'
'x+1/2, -y+1/2, z+1/2'

loop_
_atom_site_type_symbol
_atom_site_label
_atom_site_fract_x
_atom_site_fract_y
_atom_site_fract_z
_atom_site_U_iso_or_equiv
_atom_site_adp_type
_atom_site_calc_flag
_atom_site_refinement_flags
_atom_site_occupancy
B B1 0.7560(4) 0.2421(4) 0.6433(3) 0.0184(13) Uani d . 1
B B2 0.7737(4) 0.3007(4) -0.0484(4) 0.0203(13) Uani d . 1
C C1 0.6220(3) 0.2647(4) 0.5940(3) 0.0179(11) Uani d . 1
C C2 0.5808(3) 0.1953(4) 0.6272(3) 0.0202(12) Uani d . 1
C C3 0.6071(3) 0.1516(4) 0.7072(3) 0.0237(13) Uani d . 1
H H3 0.6457 0.1962 0.7351 0.028 Uiso calc R 1
C C4 0.6403(4) 0.0487(4) 0.7010(4) 0.0330(15) Uani d . 1
H H4A 0.6563 0.0213 0.753 0.049 Uiso calc R 1
H H4B 0.6816 0.0546 0.6748 0.049 Uiso calc R 1
H H4C 0.6043 0.0045 0.6712 0.049 Uiso calc R 1
C C5 0.5483(4) 0.1448(5) 0.7555(4) 0.0297(14) Uani d . 1
H H5A 0.527 0.2107 0.7592 0.045 Uiso calc R 1
H H5B 0.5691 0.1209 0.8076 0.045 Uiso calc R 1
H H5C 0.511 0.0983 0.731 0.045 Uiso calc R 1
C C6 0.5158(3) 0.1644(4) 0.5824(3) 0.0261(13) Uani d . 1
H H6 0.4868 0.1179 0.6034 0.031 Uiso calc R 1
C C7 0.4925(4) 0.2000(4) 0.5080(4) 0.0294(14) Uani d . 1
H H7 0.4477 0.1785 0.4788 0.035 Uiso calc R 1
C C8 0.5345(3) 0.2664(4) 0.4763(3) 0.0271(13) Uani d . 1
H H8 0.5185 0.2894 0.4249 0.033 Uiso calc R 1
C C9 0.5996(3) 0.3006(4) 0.5180(3) 0.0191(11) Uani d . 1
C C10 0.6472(3) 0.3690(4) 0.4805(3) 0.0232(13) Uani d . 1
H H10 0.6802 0.4045 0.523 0.028 Uiso calc R 1
C C11 0.6042(4) 0.4475(4) 0.4290(4) 0.0320(15) Uani d . 1
H H11A 0.6372 0.4962 0.4131 0.048 Uiso calc R 1
H H11B 0.5714 0.4813 0.4578 0.048 Uiso calc R 1
H H11C 0.5762 0.4155 0.383 0.048 Uiso calc R 1
C C12 0.6943(3) 0.3096(4) 0.4341(3) 0.0233(12) Uani d . 1
H H12A 0.7239 0.262 0.4684 0.035 Uiso calc R 1
H H12B 0.7256 0.3553 0.4121 0.035 Uiso calc R 1
H H12C 0.6634 0.2735 0.3921 0.035 Uiso calc R 1
C C13 0.7044(3) 0.3787(4) 0.6874(3) 0.0179(11) Uani d . 1
C C14 0.6506(3) 0.4573(4) 0.7022(3) 0.0217(12) Uani d . 1
C C15 0.6912(3) 0.5355(4) 0.7577(4) 0.0269(14) Uani d . 1
H H15A 0.7114 0.5039 0.8073 0.04 Uiso calc R 1
H H15B 0.6579 0.5884 0.7663 0.04 Uiso calc R 1
H H15C 0.7303 0.5639 0.7349 0.04 Uiso calc R 1
C C16 0.6169(4) 0.5110(4) 0.6278(3) 0.0321(15) Uani d . 1
H H16A 0.655 0.5352 0.6017 0.048 Uiso calc R 1
H H16B 0.5882 0.5674 0.6404 0.048 Uiso calc R 1
H H16C 0.5857 0.4649 0.5937 0.048 Uiso calc R 1
C C17 0.5914(3) 0.4099(4) 0.7384(3) 0.0249(13) Uani d . 1
H H17A 0.5635 0.3637 0.7014 0.037 Uiso calc R 1
H H17B 0.5595 0.4619 0.7519 0.037 Uiso calc R 1
H H17C 0.6132 0.3737 0.7853 0.037 Uiso calc R 1
C C18 0.8813(3) 0.2920(4) 0.7218(3) 0.0214(12) Uani d . 1
C C19 0.9220(3) 0.3743(4) 0.7499(3) 0.0238(13) Uani d . 1
H H19 0.8991 0.4363 0.7545 0.029 Uiso calc R 1
C C20 0.9962(3) 0.3664(5) 0.7713(3) 0.0289(14) Uani d . 1
H H20 1.0239 0.4231 0.7905 0.035 Uiso calc R 1
C C21 1.0300(3) 0.2770(5) 0.7647(3) 0.0301(14) Uani d . 1
H H21 1.0809 0.2719 0.7793 0.036 Uiso calc R 1
C C22 0.9898(3) 0.1950(5) 0.7370(3) 0.0285(14) Uani d . 1
H H22 1.0131 0.1333 0.7322 0.034 Uiso calc R 1
C C23 0.9158(3) 0.2016(4) 0.7161(3) 0.0249(13) Uani d . 1
H H23 0.8884 0.1443 0.6978 0.03 Uiso calc R 1
C C24 0.7272(3) 0.1310(4) -0.0120(3) 0.0210(12) Uani d . 1
C C25 0.7606(3) 0.0497(4) -0.0403(3) 0.0224(12) Uani d . 1
C C26 0.8377(4) 0.0546(4) -0.0535(4) 0.0290(14) Uani d . 1
H H26 0.8619 0.1118 -0.0227 0.035 Uiso calc R 1
C C27 0.8806(4) -0.0400(5) -0.0259(5) 0.0434(18) Uani d . 1
H H27A 0.8729 -0.0577 0.026 0.065 Uiso calc R 1
H H27B 0.932 -0.028 -0.0246 0.065 Uiso calc R 1
H H27C 0.8642 -0.0947 -0.0618 0.065 Uiso calc R 1
C C28 0.8400(4) 0.0738(5) -0.1383(4) 0.0425(18) Uani d . 1
H H28A 0.817 0.0184 -0.1698 0.064 Uiso calc R 1
H H28B 0.8903 0.0797 -0.1449 0.064 Uiso calc R 1
H H28C 0.8144 0.1357 -0.155 0.064 Uiso calc R 1
C C29 0.7197(4) -0.0355(4) -0.0602(3) 0.0283(14) Uani d . 1
H H29 0.7409 -0.0912 -0.0806 0.034 Uiso calc R 1
C C30 0.6488(4) -0.0408(4) -0.0511(3) 0.0293(15) Uani d . 1
H H30 0.6223 -0.1005 -0.0636 0.035 Uiso calc R 1
C C31 0.6160(3) 0.0407(4) -0.0236(3) 0.0239(13) Uani d . 1
H H31 0.5671 0.0363 -0.0178 0.029 Uiso calc R 1
C C32 0.6540(3) 0.1290(4) -0.0045(3) 0.0216(12) Uani d . 1
C C33 0.6158(3) 0.2209(4) 0.0192(3) 0.0251(13) Uani d . 1
H H33 0.653 0.2678 0.0467 0.03 Uiso calc R 1
C C34 0.5630(4) 0.1971(4) 0.0729(4) 0.0286(13) Uani d . 1
H H34A 0.5419 0.259 0.088 0.043 Uiso calc R 1
H H34B 0.5886 0.1632 0.1193 0.043 Uiso calc R 1
H H34C 0.5247 0.1539 0.0459 0.043 Uiso calc R 1
C C35 0.5752(4) 0.2728(5) -0.0541(4) 0.0325(15) Uani d . 1
H H35A 0.5366 0.2293 -0.0802 0.049 Uiso calc R 1
H H35B 0.6088 0.2867 -0.0892 0.049 Uiso calc R 1
H H35C 0.5545 0.3353 -0.0398 0.049 Uiso calc R 1
C C36 0.8009(3) 0.2559(4) 0.0795(3) 0.0214(12) Uani d . 1
C C37 0.8129(4) 0.1981(4) 0.1561(3) 0.0265(14) Uani d . 1
C C38 0.8540(4) 0.1019(5) 0.1476(4) 0.0364(16) Uani d . 1
H H38A 0.898 0.1174 0.1281 0.055 Uiso calc R 1
H H38B 0.8236 0.0575 0.1111 0.055 Uiso calc R 1
H H38C 0.8665 0.0691 0.1981 0.055 Uiso calc R 1
C C39 0.7416(4) 0.1731(5) 0.1810(4) 0.0356(16) Uani d . 1
H H39A 0.7513 0.1413 0.2321 0.053 Uiso calc R 1
H H39B 0.7138 0.1277 0.1433 0.053 Uiso calc R 1
H H39C 0.714 0.2344 0.1837 0.053 Uiso calc R 1
C C40 0.8575(4) 0.2623(5) 0.2184(3) 0.0349(16) Uani d . 1
H H40A 0.9035 0.2787 0.2033 0.052 Uiso calc R 1
H H40B 0.8664 0.2259 0.2676 0.052 Uiso calc R 1
H H40C 0.8312 0.3238 0.2245 0.052 Uiso calc R 1
C C41 0.8381(3) 0.4713(4) -0.0164(3) 0.0195(12) Uani d . 1
C C42 0.8463(3) 0.5465(4) 0.0394(3) 0.0210(12) Uani d . 1
H H42 0.8347 0.5341 0.0889 0.025 Uiso calc R 1
C C43 0.8715(3) 0.6395(4) 0.0224(3) 0.0234(13) Uani d . 1
H H43 0.8776 0.6907 0.0604 0.028 Uiso calc R 1
C C44 0.8876(3) 0.6574(4) -0.0503(4) 0.0264(13) Uani d . 1
H H44 0.904 0.7212 -0.0624 0.032 Uiso calc R 1
C C45 0.8800(3) 0.5827(4) -0.1048(3) 0.0234(13) Uani d . 1
H H45 0.8917 0.595 -0.1542 0.028 Uiso calc R 1
C C46 0.8555(3) 0.4902(4) -0.0882(3) 0.0230(12) Uani d . 1
H H46 0.8505 0.4391 -0.1262 0.028 Uiso calc R 1
N N1 0.6898(3) 0.2964(3) 0.6380(2) 0.0181(10) Uani d . 1
N N2 0.7706(3) 0.3820(3) 0.7228(3) 0.0202(10) Uani d . 1
N N3 0.8061(2) 0.2990(3) 0.6979(2) 0.0177(10) Uani d . 1
N N4 0.7669(3) 0.2221(3) 0.0068(3) 0.0201(10) Uani d . 1
N N5 0.8272(3) 0.3454(3) 0.0776(3) 0.0210(10) Uani d . 1
N N6 0.8123(3) 0.3755(3) 0.0001(3) 0.0200(10) Uani d . 1
O O1 0.7711(2) 0.1589(3) 0.6062(2) 0.0249(9) Uani d . 1
H H1O 0.7429 0.1338 0.5702 0.037 Uiso d R 1
O O2 0.7456(2) 0.2947(3) -0.1245(2) 0.0262(10) Uani d . 1
H H2O 0.7692 0.3342 -0.1431 0.039 Uiso d R 1

loop_
_atom_site_aniso_label
_atom_site_aniso_U_11
_atom_site_aniso_U_22
_atom_site_aniso_U_33
_atom_site_aniso_U_12
_atom_site_aniso_U_13
_atom_site_aniso_U_23
B1 0.022(3) 0.018(3) 0.016(3) 0.001(2) 0.004(2) 0.000(2)
B2 0.018(3) 0.018(3) 0.026(3) -0.002(2) 0.005(3) 0.001(2)
C1 0.018(3) 0.015(2) 0.021(3) 0.003(2) 0.006(2) -0.001(2)
C2 0.022(3) 0.020(3) 0.020(3) 0.004(2) 0.008(2) -0.004(2)
C3 0.029(3) 0.018(3) 0.023(3) -0.003(2) 0.005(2) 0.002(2)
C4 0.037(4) 0.026(3) 0.038(4) 0.010(3) 0.014(3) 0.008(3)
C5 0.036(4) 0.029(3) 0.028(3) 0.000(3) 0.016(3) 0.004(2)
C6 0.028(3) 0.028(3) 0.025(3) -0.004(3) 0.011(2) -0.003(2)
C7 0.024(3) 0.036(3) 0.026(3) -0.006(3) 0.000(3) -0.002(3)
C8 0.024(3) 0.034(3) 0.022(3) 0.006(3) 0.002(2) -0.004(2)
C9 0.019(3) 0.017(2) 0.021(3) 0.004(2) 0.005(2) -0.001(2)
C10 0.026(3) 0.023(3) 0.021(3) 0.001(2) 0.003(2) -0.001(2)
C11 0.039(4) 0.030(3) 0.027(3) 0.015(3) 0.007(3) 0.003(2)
C12 0.025(3) 0.023(3) 0.022(3) 0.002(2) 0.006(2) 0.003(2)
C13 0.022(3) 0.018(3) 0.015(2) 0.001(2) 0.008(2) 0.001(2)
C14 0.025(3) 0.020(3) 0.020(3) 0.005(2) 0.004(2) -0.002(2)
C15 0.026(3) 0.017(3) 0.037(3) 0.002(2) 0.004(3) -0.009(2)
C16 0.047(4) 0.028(3) 0.020(3) 0.012(3) 0.004(3) -0.002(2)
C17 0.021(3) 0.027(3) 0.028(3) 0.005(2) 0.007(2) -0.004(2)
C18 0.018(3) 0.028(3) 0.019(3) 0.002(2) 0.007(2) 0.004(2)
C19 0.025(3) 0.026(3) 0.020(3) -0.002(2) 0.005(2) -0.001(2)
C20 0.025(3) 0.036(3) 0.024(3) -0.006(3) 0.000(3) 0.003(2)
C21 0.022(3) 0.049(4) 0.018(3) 0.009(3) 0.001(2) 0.008(3)
C22 0.024(3) 0.036(3) 0.025(3) 0.014(3) 0.006(3) 0.005(3)
C23 0.032(4) 0.024(3) 0.019(3) 0.005(3) 0.004(2) 0.002(2)
C24 0.030(3) 0.015(3) 0.017(2) -0.004(2) 0.002(2) 0.000(2)
C25 0.028(3) 0.019(3) 0.021(3) 0.003(2) 0.006(2) 0.007(2)
C26 0.029(4) 0.023(3) 0.039(3) 0.002(3) 0.017(3) -0.001(3)
C27 0.036(4) 0.037(4) 0.061(5) 0.011(3) 0.019(4) 0.007(3)
C28 0.050(5) 0.041(4) 0.043(4) 0.003(3) 0.026(4) 0.009(3)
C29 0.040(4) 0.019(3) 0.026(3) 0.002(3) 0.006(3) 0.001(2)
C30 0.040(4) 0.019(3) 0.026(3) -0.003(3) -0.002(3) 0.001(2)
C31 0.024(3) 0.025(3) 0.023(3) -0.006(2) 0.004(2) 0.002(2)
C32 0.028(3) 0.018(3) 0.018(3) -0.003(2) 0.003(2) 0.002(2)
C33 0.028(3) 0.022(3) 0.026(3) 0.001(2) 0.007(3) -0.002(2)
C34 0.029(4) 0.029(3) 0.030(3) 0.000(3) 0.014(3) 0.001(2)
C35 0.036(4) 0.030(3) 0.035(3) 0.005(3) 0.013(3) 0.008(3)
C36 0.020(3) 0.023(3) 0.021(3) 0.001(2) 0.003(2) -0.001(2)
C37 0.036(4) 0.021(3) 0.021(3) -0.005(3) 0.001(3) 0.005(2)
C38 0.049(4) 0.031(3) 0.027(3) 0.013(3) 0.003(3) 0.011(3)
C39 0.039(4) 0.039(3) 0.027(3) -0.011(3) 0.004(3) 0.007(3)
C40 0.044(4) 0.035(3) 0.023(3) -0.007(3) -0.003(3) 0.009(3)
C41 0.017(3) 0.016(2) 0.024(3) 0.000(2) 0.001(2) 0.002(2)
C42 0.024(3) 0.021(3) 0.019(3) -0.003(2) 0.009(2) 0.000(2)
C43 0.024(3) 0.021(3) 0.025(3) -0.002(2) 0.003(2) -0.008(2)
C44 0.028(3) 0.017(3) 0.034(3) -0.001(2) 0.004(3) 0.003(2)
C45 0.029(3) 0.019(3) 0.022(3) 0.000(2) 0.006(2) 0.003(2)
C46 0.027(3) 0.020(3) 0.021(3) 0.000(2) 0.003(2) 0.001(2)
N1 0.022(3) 0.015(2) 0.017(2) -0.0003(19) 0.0023(19) -0.0006(16)
N2 0.020(3) 0.016(2) 0.026(2) 0.0027(19) 0.009(2) -0.0005(18)
N3 0.020(2) 0.017(2) 0.017(2) 0.0016(18) 0.0049(18) -0.0025(17)
N4 0.024(3) 0.015(2) 0.022(2) -0.0026(19) 0.0068(19) 0.0001(17)
N5 0.021(3) 0.021(2) 0.020(2) -0.0019(19) 0.0013(19) 0.0001(18)
N6 0.023(3) 0.019(2) 0.018(2) -0.0022(19) 0.0029(19) 0.0045(18)
O1 0.029(2) 0.0208(19) 0.025(2) 0.0045(17) 0.0037(18) -0.0083(16)
O2 0.034(3) 0.024(2) 0.0204(19) -0.0110(18) 0.0044(18) -0.0007(16)

loop_
_atom_type_symbol
_atom_type_description
_atom_type_scat_dispersion_real
_atom_type_scat_dispersion_imag
_atom_type_scat_source
C C 0.0033 0.0000 'International Tables Vol C Tables 4.2.6.8 and 6.1.1.4'
H H 0.0000 0.0000 'International Tables Vol C Tables 4.2.6.8 and 6.1.1.4'
B B 0.0013 0.0000 'International Tables Vol C Tables 4.2.6.8 and 6.1.1.4'
N N 0.0061 0.0000 'International Tables Vol C Tables 4.2.6.8 and 6.1.1.4'
O O 0.0106 0.0000 'International Tables Vol C Tables 4.2.6.8 and 6.1.1.4'

loop_
_geom_angle_atom_site_label_1
_geom_angle_atom_site_label_2
_geom_angle_atom_site_label_3
_geom_angle
O1 B1 N1 130.5(5)
O1 B1 N3 126.2(5)
N1 B1 N3 103.3(5)
O2 B2 N6 134.4(5)
O2 B2 N4 123.4(5)
N6 B2 N4 102.2(5)
C9 C1 C2 121.8(5)
C9 C1 N1 119.5(5)
C2 C1 N1 118.7(5)
C6 C2 C1 117.4(5)
C6 C2 C3 120.7(5)
C1 C2 C3 121.8(5)
C2 C3 C5 113.1(5)
C2 C3 C4 110.6(5)
C5 C3 C4 109.7(5)
C2 C3 H3 107.8
C5 C3 H3 107.8
C4 C3 H3 107.8
C3 C4 H4A 109.5
C3 C4 H4B 109.5
H4A C4 H4B 109.5
C3 C4 H4C 109.5
H4A C4 H4C 109.5
H4B C4 H4C 109.5
C3 C5 H5A 109.5
C3 C5 H5B 109.5
H5A C5 H5B 109.5
C3 C5 H5C 109.5
H5A C5 H5C 109.5
H5B C5 H5C 109.5
C7 C6 C2 121.6(6)
C7 C6 H6 119.2
C2 C6 H6 119.2
C8 C7 C6 119.9(6)
C8 C7 H7 120.0
C6 C7 H7 120.0
C7 C8 C9 121.4(5)
C7 C8 H8 119.3
C9 C8 H8 119.3
C8 C9 C1 117.9(5)
C8 C9 C10 120.6(5)
C1 C9 C10 121.3(5)
C9 C10 C11 112.5(5)
C9 C10 C12 111.3(4)
C11 C10 C12 110.0(5)
C9 C10 H10 107.6
C11 C10 H10 107.6
C12 C10 H10 107.6
C10 C11 H11A 109.5
C10 C11 H11B 109.5
H11A C11 H11B 109.5
C10 C11 H11C 109.5
H11A C11 H11C 109.5
H11B C11 H11C 109.5
C10 C12 H12A 109.5
C10 C12 H12B 109.5
H12A C12 H12B 109.5
C10 C12 H12C 109.5
H12A C12 H12C 109.5
H12B C12 H12C 109.5
N2 C13 N1 112.8(5)
N2 C13 C14 120.8(4)
N1 C13 C14 126.3(5)
C13 C14 C16 111.6(5)
C13 C14 C17 110.2(4)
C16 C14 C17 109.5(5)
C13 C14 C15 108.1(5)
C16 C14 C15 107.5(4)
C17 C14 C15 109.8(5)
C14 C15 H15A 109.5
C14 C15 H15B 109.5
H15A C15 H15B 109.5
C14 C15 H15C 109.5
H15A C15 H15C 109.5
H15B C15 H15C 109.5
C14 C16 H16A 109.5
C14 C16 H16B 109.5
H16A C16 H16B 109.5
C14 C16 H16C 109.5
H16A C16 H16C 109.5
H16B C16 H16C 109.5
C14 C17 H17A 109.5
C14 C17 H17B 109.5
H17A C17 H17B 109.5
C14 C17 H17C 109.5
H17A C17 H17C 109.5
H17B C17 H17C 109.5
C19 C18 C23 119.0(5)
C19 C18 N3 121.1(5)
C23 C18 N3 119.8(5)
C18 C19 C20 120.2(5)
C18 C19 H19 119.9
C20 C19 H19 119.9
C21 C20 C19 120.4(6)
C21 C20 H20 119.8
C19 C20 H20 119.8
C20 C21 C22 119.6(6)
C20 C21 H21 120.2
C22 C21 H21 120.2
C21 C22 C23 120.5(5)
C21 C22 H22 119.7
C23 C22 H22 119.7
C22 C23 C18 120.2(5)
C22 C23 H23 119.9
C18 C23 H23 119.9
C25 C24 C32 122.2(5)
C25 C24 N4 119.7(5)
C32 C24 N4 118.1(5)
C29 C25 C24 117.8(6)
C29 C25 C26 120.2(5)
C24 C25 C26 121.9(5)
C25 C26 C28 111.0(5)
C25 C26 C27 112.4(5)
C28 C26 C27 109.8(6)
C25 C26 H26 107.8
C28 C26 H26 107.8
C27 C26 H26 107.8
C26 C27 H27A 109.5
C26 C27 H27B 109.5
H27A C27 H27B 109.5
C26 C27 H27C 109.5
H27A C27 H27C 109.5
H27B C27 H27C 109.5
C26 C28 H28A 109.5
C26 C28 H28B 109.5
H28A C28 H28B 109.5
C26 C28 H28C 109.5
H28A C28 H28C 109.5
H28B C28 H28C 109.5
C30 C29 C25 121.3(6)
C30 C29 H29 119.3
C25 C29 H29 119.3
C29 C30 C31 120.4(5)
C29 C30 H30 119.8
C31 C30 H30 119.8
C30 C31 C32 120.7(6)
C30 C31 H31 119.6
C32 C31 H31 119.6
C31 C32 C24 117.6(5)
C31 C32 C33 120.3(6)
C24 C32 C33 122.0(5)
C32 C33 C34 113.2(5)
C32 C33 C35 109.0(5)
C34 C33 C35 109.3(5)
C32 C33 H33 108.4
C34 C33 H33 108.4
C35 C33 H33 108.4
C33 C34 H34A 109.5
C33 C34 H34B 109.5
H34A C34 H34B 109.5
C33 C34 H34C 109.5
H34A C34 H34C 109.5
H34B C34 H34C 109.5
C33 C35 H35A 109.5
C33 C35 H35B 109.5
H35A C35 H35B 109.5
C33 C35 H35C 109.5
H35A C35 H35C 109.5
H35B C35 H35C 109.5
N5 C36 N4 112.9(5)
N5 C36 C37 119.6(5)
N4 C36 C37 127.3(5)
C40 C37 C38 109.1(5)
C40 C37 C39 108.5(6)
C38 C37 C39 109.4(5)
C40 C37 C36 108.4(5)
C38 C37 C36 109.8(5)
C39 C37 C36 111.5(5)
C37 C38 H38A 109.5
C37 C38 H38B 109.5
H38A C38 H38B 109.5
C37 C38 H38C 109.5
H38A C38 H38C 109.5
H38B C38 H38C 109.5
C37 C39 H39A 109.5
C37 C39 H39B 109.5
H39A C39 H39B 109.5
C37 C39 H39C 109.5
H39A C39 H39C 109.5
H39B C39 H39C 109.5
C37 C40 H40A 109.5
C37 C40 H40B 109.5
H40A C40 H40B 109.5
C37 C40 H40C 109.5
H40A C40 H40C 109.5
H40B C40 H40C 109.5
C46 C41 C42 119.5(5)
C46 C41 N6 119.8(5)
C42 C41 N6 120.7(5)
C43 C42 C41 120.0(5)
C43 C42 H42 120.0
C41 C42 H42 120.0
C44 C43 C42 119.7(5)
C44 C43 H43 120.2
C42 C43 H43 120.2
C45 C44 C43 120.1(5)
C45 C44 H44 119.9
C43 C44 H44 119.9
C46 C45 C44 120.5(6)
C46 C45 H45 119.7
C44 C45 H45 119.7
C45 C46 C41 120.3(5)
C45 C46 H46 119.9
C41 C46 H46 119.9
C13 N1 C1 128.6(5)
C13 N1 B1 107.0(4)
C1 N1 B1 124.3(4)
C13 N2 N3 107.3(4)
C18 N3 N2 118.1(4)
C18 N3 B1 131.9(5)
N2 N3 B1 109.5(4)
C36 N4 C24 128.2(4)
C36 N4 B2 106.9(4)
C24 N4 B2 124.7(4)
C36 N5 N6 106.5(4)
N5 N6 C41 116.4(4)
N5 N6 B2 111.4(4)
C41 N6 B2 132.2(5)
B1 O1 H1O 123.2
B2 O2 H2O 102.6

loop_
_geom_bond_atom_site_label_1
_geom_bond_atom_site_label_2
_geom_bond_distance
B1 O1 1.351(7)
B1 N1 1.437(8)
B1 N3 1.439(7)
B2 O2 1.346(7)
B2 N6 1.428(7)
B2 N4 1.457(8)
C1 C9 1.408(7)
C1 C2 1.410(8)
C1 N1 1.433(7)
C2 C6 1.392(8)
C2 C3 1.520(7)
C3 C5 1.520(9)
C3 C4 1.531(8)
C3 H3 1.0
C4 H4A 0.98
C4 H4B 0.98
C4 H4C 0.98
C5 H5A 0.98
C5 H5B 0.98
C5 H5C 0.98
C6 C7 1.385(8)
C6 H6 0.95
C7 C8 1.378(9)
C7 H7 0.95
C8 C9 1.389(8)
C8 H8 0.95
C9 C10 1.520(8)
C10 C11 1.524(8)
C10 C12 1.538(8)
C10 H10 1.0
C11 H11A 0.98
C11 H11B 0.98
C11 H11C 0.98
C12 H12A 0.98
C12 H12B 0.98
C12 H12C 0.98
C13 N2 1.291(7)
C13 N1 1.401(6)
C13 C14 1.523(8)
C14 C16 1.524(7)
C14 C17 1.524(9)
C14 C15 1.539(7)
C15 H15A 0.98
C15 H15B 0.98
C15 H15C 0.98
C16 H16A 0.98
C16 H16B 0.98
C16 H16C 0.98
C17 H17A 0.98
C17 H17B 0.98
C17 H17C 0.98
C18 C19 1.385(8)
C18 C23 1.392(8)
C18 N3 1.407(7)
C19 C20 1.386(9)
C19 H19 0.95
C20 C21 1.376(9)
C20 H20 0.95
C21 C22 1.376(9)
C21 H21 0.95
C22 C23 1.381(9)
C22 H22 0.95
C23 H23 0.95
C24 C25 1.399(8)
C24 C32 1.414(8)
C24 N4 1.442(7)
C25 C29 1.390(8)
C25 C26 1.518(9)
C26 C28 1.522(9)
C26 C27 1.537(9)
C26 H26 1.0
C27 H27A 0.98
C27 H27B 0.98
C27 H27C 0.98
C28 H28A 0.98
C28 H28B 0.98
C28 H28C 0.98
C29 C30 1.381(10)
C29 H29 0.95
C30 C31 1.389(9)
C30 H30 0.95
C31 C32 1.397(7)
C31 H31 0.95
C32 C33 1.528(8)
C33 C34 1.529(9)
C33 C35 1.538(8)
C33 H33 1.0
C34 H34A 0.98
C34 H34B 0.98
C34 H34C 0.98
C35 H35A 0.98
C35 H35B 0.98
C35 H35C 0.98
C36 N5 1.304(7)
C36 N4 1.395(7)
C36 C37 1.533(8)
C37 C40 1.520(8)
C37 C38 1.529(9)
C37 C39 1.531(10)
C38 H38A 0.98
C38 H38B 0.98
C38 H38C 0.98
C39 H39A 0.98
C39 H39B 0.98
C39 H39C 0.98
C40 H40A 0.98
C40 H40B 0.98
C40 H40C 0.98
C41 C46 1.386(8)
C41 C42 1.396(7)
C41 N6 1.424(7)
C42 C43 1.390(8)
C42 H42 0.95
C43 C44 1.387(9)
C43 H43 0.95
C44 C45 1.377(8)
C44 H44 0.95
C45 C46 1.377(7)
C45 H45 0.95
C46 H46 0.95
N2 N3 1.412(6)
N5 N6 1.399(6)
O1 H1O 0.8199
O2 H2O 0.8033
